data_8103346
loop_
_publ_author_name
'Daocheng Xia'
'Jingxia Ma'
'Xiuying Ma'
'Jihuan Yao'
'Xuqing Yang'
'Qingyang Liu'

_publ_section_title
;
 Crystal structure of
 catena-aqua(m-bis(2-(1-imidazolyl)ethyl)ether-N:N')(m-5-hydroxybenzene-1,3-
 dicarboxylato-O:O')copper(II), Cu(C8O5H4)(C10H14ON4)(H2O)
;
_journal_issue 2
_journal_name_full 'Zeitschrift f\"ur Kristallographie - New Crystal Structures'
_journal_page_first 241
_journal_volume 227
_journal_year 2012
_chemical_formula_moiety 'C18 H18 Cu N4 O6, (H2 O)'
_chemical_formula_sum 'C18 H20 Cu N4 O7'
_chemical_formula_weight 467.92
_chemical_melting_point ?
_space_group_IT_number 56
_symmetry_cell_setting orthorhombic
_symmetry_space_group_name_Hall '-P 2ab 2ac'
_symmetry_space_group_name_H-M 'P c c n'
_atom_sites_solution_hydrogens geom
_atom_sites_solution_primary direct
_atom_sites_solution_secondary difmap
_audit_creation_method SHELXL-97
_audit_update_record
;
2012-02-10 # Formatted by publCIF
;
_cell_angle_alpha 90.00
_cell_angle_beta 90.00
_cell_angle_gamma 90.00
_cell_formula_units_Z 8
_cell_length_a 21.6590(4)
_cell_length_b 11.0123(3)
_cell_length_c 16.9230(6)
_cell_measurement_reflns_used 4698
_cell_measurement_temperature 293(2)
_cell_measurement_theta_max 29.1890
_cell_measurement_theta_min 2.8938
_cell_volume 4036.4(2)
_computing_cell_refinement CrysAlis
_computing_data_collection CrysAlis
_computing_data_reduction CrysAlis
_computing_structure_refinement 'SHELXL-97 (Sheldrick, 2008)'
_computing_structure_solution SHELXL-97
_diffrn_ambient_temperature 293(2)
_diffrn_detector_area_resol_mean 10.0
_diffrn_measured_fraction_theta_full 0.998
_diffrn_measured_fraction_theta_max 0.879
_diffrn_measurement_device_type 'Oxford Diffraction Gemini R Ultra'
_diffrn_measurement_method '\w scan'
_diffrn_radiation_monochromator graphite
_diffrn_radiation_source 'fine-focus sealed tube'
_diffrn_radiation_type MoK\a
_diffrn_radiation_wavelength 0.71073
_diffrn_reflns_av_R_equivalents 0.0449
_diffrn_reflns_av_sigmaI/netI 0.0957
_diffrn_reflns_limit_h_max 19
_diffrn_reflns_limit_h_min -29
_diffrn_reflns_limit_k_max 14
_diffrn_reflns_limit_k_min -15
_diffrn_reflns_limit_l_max 21
_diffrn_reflns_limit_l_min -19
_diffrn_reflns_number 17329
_diffrn_reflns_theta_full 25.00
_diffrn_reflns_theta_max 29.25
_diffrn_reflns_theta_min 2.90
_exptl_absorpt_coefficient_mu 1.131
_exptl_absorpt_correction_T_max 1.00000
_exptl_absorpt_correction_T_min 0.97999
_exptl_absorpt_correction_type multi-scan
_exptl_absorpt_process_details
;
 Oxford Diffraction: CrysAlis.
;
_exptl_crystal_colour green
_exptl_crystal_density_diffrn 1.540
_exptl_crystal_density_method 'not measured'
_exptl_crystal_description block
_exptl_crystal_F_000 1928
_exptl_crystal_size_max 0.26
_exptl_crystal_size_mid 0.24
_exptl_crystal_size_min 0.21
_refine_diff_density_max 0.392
_refine_diff_density_min -0.321
_refine_diff_density_rms 0.048
_refine_ls_extinction_method none
_refine_ls_goodness_of_fit_ref 0.719
_refine_ls_hydrogen_treatment constr
_refine_ls_matrix_type full
_refine_ls_number_parameters 271
_refine_ls_number_reflns 4836
_refine_ls_number_restraints 0
_refine_ls_restrained_S_all 0.719
_refine_ls_R_factor_all 0.0785
_refine_ls_R_factor_gt 0.0299
_refine_ls_shift/su_max 0.001
_refine_ls_shift/su_mean 0.000
_refine_ls_structure_factor_coef Fsqd
_refine_ls_weighting_details 'calc w=1/[\s^2^(Fo^2^)+(0.0201P)^2^+0.0000P] where P=(Fo^2^+2Fc^2^)/3'
_refine_ls_weighting_scheme calc
_refine_ls_wR_factor_gt 0.0478
_refine_ls_wR_factor_ref 0.0509
_reflns_number_gt 2491
_reflns_number_total 4836
_reflns_threshold_expression >2\s(I)
_cod_data_source_file 1267-3693.cff
_cod_data_source_block pccn
_cod_depositor_comments
;
The following automatic conversions were performed:

'_chemical_melting_point' value 'not measured' was changed to '?' -
the value is undefined or not given.

'_refine_ls_hydrogen_treatment'
value 'CONSTR' changed to 'constr' according to
/home/saulius/struct/CIF-dictionaries/cif_core.dic dictionary named
'cif_core.dic' version 2.4.1 from 2010-06-29.

Automatic conversion script
Id: cif_fix_values 1891 2012-01-12 08:04:46Z andrius 
;
_cod_database_code 8103346

loop_
_symmetry_equiv_pos_as_xyz
'x, y, z'
'-x+1/2, -y+1/2, z'
'x+1/2, -y, -z+1/2'
'-x, y+1/2, -z+1/2'
'-x, -y, -z'
'x-1/2, y-1/2, -z'
'-x-1/2, y, z-1/2'
'x, -y-1/2, z-1/2'

loop_
_atom_site_label
_atom_site_type_symbol
_atom_site_fract_x
_atom_site_fract_y
_atom_site_fract_z
_atom_site_U_iso_or_equiv
_atom_site_adp_type
_atom_site_occupancy
_atom_site_symmetry_multiplicity
_atom_site_calc_flag
_atom_site_refinement_flags
Cu1 Cu 0.148966(9) 0.020979(18) 0.234776(15) 0.02888(8) Uani 1 1 d .
O5 O 0.38197(5) -0.33463(11) 0.35312(9) 0.0402(4) Uani 1 1 d .
H5 H 0.4139 -0.3749 0.3493 0.060 Uiso 1 1 d R
O1 O 0.23512(5) -0.03442(10) 0.24983(8) 0.0349(4) Uani 1 1 d .
O3 O 0.52014(5) 0.03737(12) 0.16916(10) 0.0441(4) Uani 1 1 d .
O4 O 0.55988(5) -0.06169(11) 0.27281(9) 0.0350(3) Uani 1 1 d .
N2 N 0.14887(8) 0.27567(15) 0.41187(13) 0.0453(5) Uani 1 1 d .
O2 O 0.28897(6) 0.08265(13) 0.16750(11) 0.0558(5) Uani 1 1 d .
O6 O 0.02808(7) 0.31347(16) 0.46009(11) 0.0600(5) Uani 1 1 d .
C8 C 0.40036(7) -0.01897(16) 0.22380(12) 0.0268(5) Uani 1 1 d .
H8 H 0.4037 0.0491 0.1916 0.032 Uiso 1 1 calc R
C2 C 0.28468(7) 0.00187(16) 0.21869(14) 0.0329(5) Uani 1 1 d .
C7 C 0.34241(7) -0.06157(14) 0.24577(12) 0.0272(5) Uani 1 1 d .
C5 C 0.39004(8) -0.22856(16) 0.31352(13) 0.0275(5) Uani 1 1 d .
C4 C 0.44787(7) -0.18267(16) 0.29411(12) 0.0280(5) Uani 1 1 d .
H4 H 0.4833 -0.2228 0.3110 0.034 Uiso 1 1 calc R
C3 C 0.45302(7) -0.07778(15) 0.24979(12) 0.0255(5) Uani 1 1 d .
C1 C 0.51603(7) -0.02961(17) 0.22804(14) 0.0299(5) Uani 1 1 d .
N1 N 0.15728(7) 0.12202(14) 0.32988(11) 0.0349(4) Uani 1 1 d .
C9 C 0.13680(9) 0.23340(19) 0.34053(16) 0.0422(6) Uani 1 1 d .
H9 H 0.1161 0.2776 0.3019 0.051 Uiso 1 1 calc R
C6 C 0.33782(7) -0.16569(16) 0.29021(12) 0.0290(5) Uani 1 1 d .
H6 H 0.2991 -0.1943 0.3048 0.035 Uiso 1 1 calc R
C15 C -0.05549(12) 0.1765(2) 0.46255(16) 0.0559(7) Uani 1 1 d .
H15A H -0.0349 0.1323 0.4206 0.067 Uiso 1 1 calc R
H15B H -0.0769 0.1181 0.4955 0.067 Uiso 1 1 calc R
C13 C 0.07591(12) 0.3765(3) 0.50044(17) 0.0701(8) Uani 1 1 d .
H13A H 0.0892 0.3305 0.5463 0.084 Uiso 1 1 calc R
H13B H 0.0612 0.4551 0.5181 0.084 Uiso 1 1 calc R
C12 C 0.12863(12) 0.3921(2) 0.44387(17) 0.0646(8) Uani 1 1 d .
H12A H 0.1159 0.4447 0.4009 0.078 Uiso 1 1 calc R
H12B H 0.1629 0.4308 0.4709 0.078 Uiso 1 1 calc R
C10 C 0.18341(11) 0.0915(2) 0.40117(17) 0.0567(7) Uani 1 1 d .
H10 H 0.2020 0.0173 0.4124 0.068 Uiso 1 1 calc R
C14 C -0.00883(12) 0.2417(3) 0.51059(18) 0.0650(8) Uani 1 1 d .
H14A H -0.0293 0.2929 0.5492 0.078 Uiso 1 1 calc R
H14B H 0.0168 0.1838 0.5386 0.078 Uiso 1 1 calc R
C11 C 0.17821(11) 0.1842(2) 0.45224(17) 0.0628(8) Uani 1 1 d .
H11 H 0.1917 0.1860 0.5044 0.075 Uiso 1 1 calc R
N3 N -0.10055(8) 0.26100(15) 0.42799(12) 0.0400(5) Uani 1 1 d .
C16 C -0.09046(9) 0.33870(18) 0.36920(14) 0.0353(6) Uani 1 1 d .
H16 H -0.0530 0.3466 0.3430 0.042 Uiso 1 1 calc R
C17 C -0.16003(10) 0.2776(2) 0.45200(16) 0.0571(7) Uani 1 1 d .
H17 H -0.1802 0.2370 0.4926 0.068 Uiso 1 1 calc R
N4 N -0.14011(7) 0.40313(13) 0.35270(10) 0.0307(4) Uani 1 1 d .
C18 C -0.18331(10) 0.3636(2) 0.40567(16) 0.0534(7) Uani 1 1 d .
H18 H -0.2235 0.3928 0.4088 0.064 Uiso 1 1 calc R
O1W O 0.17622(6) 0.17722(11) 0.14228(9) 0.0422(4) Uani 1 1 d .
H1A H 0.1779 0.2519 0.1561 0.063 Uiso 1 1 d R
H1B H 0.2130 0.1465 0.1420 0.063 Uiso 1 1 d R

loop_
_atom_site_aniso_label
_atom_site_aniso_U_11
_atom_site_aniso_U_22
_atom_site_aniso_U_33
_atom_site_aniso_U_23
_atom_site_aniso_U_13
_atom_site_aniso_U_12
Cu1 0.01253(9) 0.03505(12) 0.03907(16) -0.00338(12) -0.00057(11) 0.00181(9)
O5 0.0212(7) 0.0379(8) 0.0616(13) 0.0120(8) 0.0071(7) 0.0054(6)
O1 0.0135(6) 0.0441(7) 0.0472(11) 0.0022(8) -0.0015(6) 0.0049(5)
O3 0.0237(7) 0.0460(9) 0.0628(13) 0.0168(9) -0.0013(7) -0.0074(6)
O4 0.0135(6) 0.0506(8) 0.0408(10) -0.0023(7) -0.0011(7) -0.0042(5)
N2 0.0373(10) 0.0484(11) 0.0504(15) -0.0180(11) -0.0004(11) -0.0030(9)
O2 0.0250(8) 0.0488(9) 0.0935(16) 0.0317(10) -0.0009(8) 0.0037(7)
O6 0.0428(10) 0.1019(13) 0.0354(13) -0.0022(11) -0.0093(9) 0.0090(9)
C8 0.0170(8) 0.0265(9) 0.0369(15) -0.0016(10) -0.0002(9) 0.0001(7)
C2 0.0176(9) 0.0288(11) 0.0524(17) -0.0036(11) -0.0036(9) 0.0007(8)
C7 0.0157(8) 0.0263(9) 0.0394(15) -0.0055(9) -0.0019(9) 0.0002(7)
C5 0.0191(9) 0.0300(11) 0.0332(15) -0.0023(10) 0.0018(9) -0.0006(8)
C4 0.0140(9) 0.0358(11) 0.0341(15) -0.0042(10) -0.0028(9) 0.0052(8)
C3 0.0158(8) 0.0266(9) 0.0342(16) -0.0068(10) -0.0001(9) -0.0013(7)
C1 0.0155(9) 0.0263(10) 0.0478(16) -0.0109(12) 0.0010(10) -0.0014(8)
N1 0.0256(9) 0.0369(10) 0.0423(14) -0.0058(9) -0.0063(9) 0.0012(8)
C9 0.0409(13) 0.0439(14) 0.0420(19) -0.0027(12) -0.0034(12) -0.0001(10)
C6 0.0117(9) 0.0321(11) 0.0432(16) -0.0032(10) 0.0049(9) -0.0017(7)
C15 0.0681(17) 0.0546(15) 0.0451(19) 0.0093(13) -0.0026(15) 0.0184(13)
C13 0.0570(17) 0.100(2) 0.053(2) -0.0300(17) -0.0134(16) 0.0219(15)
C12 0.0654(17) 0.0539(16) 0.075(2) -0.0268(15) -0.0061(16) 0.0019(13)
C10 0.0550(15) 0.0586(16) 0.056(2) -0.0123(15) -0.0193(14) 0.0117(12)
C14 0.0653(19) 0.093(2) 0.037(2) 0.0097(16) -0.0042(16) 0.0272(16)
C11 0.0585(16) 0.079(2) 0.051(2) -0.0132(17) -0.0250(14) 0.0074(14)
N3 0.0446(11) 0.0380(11) 0.0373(14) 0.0067(10) -0.0017(10) 0.0066(8)
C16 0.0308(12) 0.0417(13) 0.0333(17) -0.0005(12) 0.0011(11) 0.0034(10)
C17 0.0413(15) 0.0680(17) 0.062(2) 0.0285(14) 0.0132(13) -0.0011(12)
N4 0.0213(9) 0.0344(9) 0.0364(13) 0.0011(8) -0.0005(8) -0.0011(7)
C18 0.0289(12) 0.0670(17) 0.064(2) 0.0256(15) 0.0132(13) 0.0036(11)
O1W 0.0286(7) 0.0386(8) 0.0594(13) 0.0031(8) -0.0084(7) -0.0015(6)

loop_
_atom_type_symbol
_atom_type_description
_atom_type_scat_dispersion_real
_atom_type_scat_dispersion_imag
_atom_type_scat_source
C C 0.0033 0.0016 'International Tables Vol C Tables 4.2.6.8 and 6.1.1.4'
H H 0.0000 0.0000 'International Tables Vol C Tables 4.2.6.8 and 6.1.1.4'
N N 0.0061 0.0033 'International Tables Vol C Tables 4.2.6.8 and 6.1.1.4'
O O 0.0106 0.0060 'International Tables Vol C Tables 4.2.6.8 and 6.1.1.4'
Cu Cu 0.3201 1.2651 'International Tables Vol C Tables 4.2.6.8 and 6.1.1.4'

loop_
_geom_angle_atom_site_label_1
_geom_angle_atom_site_label_2
_geom_angle_atom_site_label_3
_geom_angle
_geom_angle_site_symmetry_1
_geom_angle_site_symmetry_3
N1 Cu1 N4 173.44(7) . 4_545
N1 Cu1 O1 89.01(6) . .
N4 Cu1 O1 89.17(5) 4_545 .
N1 Cu1 O4 90.81(6) . 3_455
N4 Cu1 O4 90.32(6) 4_545 3_455
O1 Cu1 O4 173.79(5) . 3_455
N1 Cu1 O1W 96.07(6) . .
N4 Cu1 O1W 90.35(6) 4_545 .
O1 Cu1 O1W 94.19(5) . .
O4 Cu1 O1W 92.01(5) 3_455 .
C5 O5 H5 108.4 . .
C2 O1 Cu1 130.62(12) . .
C1 O4 Cu1 128.89(13) . 3
C9 N2 C11 106.72(19) . .
C9 N2 C12 126.1(2) . .
C11 N2 C12 126.8(2) . .
C14 O6 C13 113.3(2) . .
C3 C8 C7 120.08(18) . .
C3 C8 H8 120.0 . .
C7 C8 H8 120.0 . .
O2 C2 O1 125.50(16) . .
O2 C2 C7 118.81(16) . .
O1 C2 C7 115.67(18) . .
C6 C7 C8 119.54(15) . .
C6 C7 C2 119.60(14) . .
C8 C7 C2 120.81(16) . .
O5 C5 C6 117.77(15) . .
O5 C5 C4 123.05(16) . .
C6 C5 C4 119.17(18) . .
C3 C4 C5 120.32(16) . .
C3 C4 H4 119.8 . .
C5 C4 H4 119.8 . .
C4 C3 C8 119.83(15) . .
C4 C3 C1 119.93(15) . .
C8 C3 C1 120.21(17) . .
O3 C1 O4 126.31(16) . .
O3 C1 C3 117.94(16) . .
O4 C1 C3 115.7(2) . .
C9 N1 C10 104.28(19) . .
C9 N1 Cu1 127.50(16) . .
C10 N1 Cu1 128.17(15) . .
N1 C9 N2 112.8(2) . .
N1 C9 H9 123.6 . .
N2 C9 H9 123.6 . .
C7 C6 C5 120.93(15) . .
C7 C6 H6 119.5 . .
C5 C6 H6 119.5 . .
N3 C15 C14 111.37(19) . .
N3 C15 H15A 109.4 . .
C14 C15 H15A 109.4 . .
N3 C15 H15B 109.4 . .
C14 C15 H15B 109.4 . .
H15A C15 H15B 108.0 . .
O6 C13 C12 107.7(2) . .
O6 C13 H13A 110.2 . .
C12 C13 H13A 110.2 . .
O6 C13 H13B 110.2 . .
C12 C13 H13B 110.2 . .
H13A C13 H13B 108.5 . .
N2 C12 C13 111.4(2) . .
N2 C12 H12A 109.4 . .
C13 C12 H12A 109.4 . .
N2 C12 H12B 109.4 . .
C13 C12 H12B 109.4 . .
H12A C12 H12B 108.0 . .
C11 C10 N1 110.1(2) . .
C11 C10 H10 124.9 . .
N1 C10 H10 124.9 . .
O6 C14 C15 109.0(2) . .
O6 C14 H14A 109.9 . .
C15 C14 H14A 109.9 . .
O6 C14 H14B 109.9 . .
C15 C14 H14B 109.9 . .
H14A C14 H14B 108.3 . .
C10 C11 N2 106.1(2) . .
C10 C11 H11 127.0 . .
N2 C11 H11 127.0 . .
C16 N3 C17 106.96(18) . .
C16 N3 C15 126.56(19) . .
C17 N3 C15 126.4(2) . .
N4 C16 N3 111.75(19) . .
N4 C16 H16 124.1 . .
N3 C16 H16 124.1 . .
C18 C17 N3 106.2(2) . .
C18 C17 H17 126.9 . .
N3 C17 H17 126.9 . .
C16 N4 C18 104.35(18) . .
C16 N4 Cu1 126.21(15) . 4
C18 N4 Cu1 129.31(14) . 4
C17 C18 N4 110.75(19) . .
C17 C18 H18 124.6 . .
N4 C18 H18 124.6 . .
Cu1 O1W H1A 121.4 . .
Cu1 O1W H1B 87.1 . .
H1A O1W H1B 109.8 . .

loop_
_geom_bond_atom_site_label_1
_geom_bond_atom_site_label_2
_geom_bond_distance
_geom_bond_site_symmetry_2
Cu1 N1 1.9649(17) .
Cu1 N4 1.9780(16) 4_545
Cu1 O1 1.9797(11) .
Cu1 O4 1.9851(11) 3_455
Cu1 O1W 2.3998(14) .
O5 C5 1.358(2) .
O5 H5 0.8250 .
O1 C2 1.261(2) .
O3 C1 1.243(2) .
O4 C1 1.265(2) .
O4 Cu1 1.9851(11) 3
N2 C9 1.320(3) .
N2 C11 1.373(3) .
N2 C12 1.459(3) .
O2 C2 1.245(2) .
O6 C14 1.412(3) .
O6 C13 1.422(3) .
C8 C3 1.383(2) .
C8 C7 1.391(2) .
C8 H8 0.9300 .
C2 C7 1.504(2) .
C7 C6 1.375(2) .
C5 C6 1.384(2) .
C5 C4 1.390(2) .
C4 C3 1.382(2) .
C4 H4 0.9300 .
C3 C1 1.510(2) .
N1 C9 1.317(2) .
N1 C10 1.374(3) .
C9 H9 0.9300 .
C6 H6 0.9300 .
C15 N3 1.470(3) .
C15 C14 1.482(3) .
C15 H15A 0.9700 .
C15 H15B 0.9700 .
C13 C12 1.500(3) .
C13 H13A 0.9700 .
C13 H13B 0.9700 .
C12 H12A 0.9700 .
C12 H12B 0.9700 .
C10 C11 1.342(3) .
C10 H10 0.9300 .
C14 H14A 0.9700 .
C14 H14B 0.9700 .
C11 H11 0.9300 .
N3 C16 1.330(3) .
N3 C17 1.363(3) .
C16 N4 1.318(2) .
C16 H16 0.9300 .
C17 C18 1.328(3) .
C17 H17 0.9300 .
N4 C18 1.367(3) .
N4 Cu1 1.9780(16) 4
C18 H18 0.9300 .
O1W H1A 0.8562 .
O1W H1B 0.8656 .

loop_
_geom_torsion_atom_site_label_1
_geom_torsion_atom_site_label_2
_geom_torsion_atom_site_label_3
_geom_torsion_atom_site_label_4
_geom_torsion
_geom_torsion_site_symmetry_1
_geom_torsion_site_symmetry_4
N1 Cu1 O1 C2 -97.28(17) . .
N4 Cu1 O1 C2 89.03(16) 4_545 .
O4 Cu1 O1 C2 174.3(5) 3_455 .
O1W Cu1 O1 C2 -1.27(16) . .
Cu1 O1 C2 O2 -2.2(3) . .
Cu1 O1 C2 C7 179.14(11) . .
C3 C8 C7 C6 -3.1(3) . .
C3 C8 C7 C2 179.43(17) . .
O2 C2 C7 C6 -167.49(19) . .
O1 C2 C7 C6 11.2(3) . .
O2 C2 C7 C8 9.9(3) . .
O1 C2 C7 C8 -171.33(17) . .
O5 C5 C4 C3 176.27(18) . .
C6 C5 C4 C3 -2.2(3) . .
C5 C4 C3 C8 -0.8(3) . .
C5 C4 C3 C1 -179.15(18) . .
C7 C8 C3 C4 3.5(3) . .
C7 C8 C3 C1 -178.19(17) . .
Cu1 O4 C1 O3 -1.1(3) 3 .
Cu1 O4 C1 C3 179.34(11) 3 .
C4 C3 C1 O3 156.71(18) . .
C8 C3 C1 O3 -21.6(3) . .
C4 C3 C1 O4 -23.7(3) . .
C8 C3 C1 O4 157.95(17) . .
N4 Cu1 N1 C9 -147.2(5) 4_545 .
O1 Cu1 N1 C9 138.87(17) . .
O4 Cu1 N1 C9 -47.33(17) 3_455 .
O1W Cu1 N1 C9 44.77(17) . .
N4 Cu1 N1 C10 30.0(6) 4_545 .
O1 Cu1 N1 C10 -43.95(19) . .
O4 Cu1 N1 C10 129.84(19) 3_455 .
O1W Cu1 N1 C10 -138.05(18) . .
C10 N1 C9 N2 1.1(2) . .
Cu1 N1 C9 N2 178.82(14) . .
C11 N2 C9 N1 -1.6(3) . .
C12 N2 C9 N1 -175.43(19) . .
C8 C7 C6 C5 0.1(3) . .
C2 C7 C6 C5 177.59(18) . .
O5 C5 C6 C7 -176.02(17) . .
C4 C5 C6 C7 2.5(3) . .
C14 O6 C13 C12 150.4(2) . .
C9 N2 C12 C13 103.7(3) . .
C11 N2 C12 C13 -68.9(3) . .
O6 C13 C12 N2 -55.7(3) . .
C9 N1 C10 C11 -0.2(3) . .
Cu1 N1 C10 C11 -177.84(16) . .
C13 O6 C14 C15 -177.85(19) . .
N3 C15 C14 O6 -67.5(3) . .
N1 C10 C11 N2 -0.8(3) . .
C9 N2 C11 C10 1.4(3) . .
C12 N2 C11 C10 175.2(2) . .
C14 C15 N3 C16 72.1(3) . .
C14 C15 N3 C17 -105.4(3) . .
C17 N3 C16 N4 -1.1(3) . .
C15 N3 C16 N4 -179.04(19) . .
C16 N3 C17 C18 0.9(3) . .
C15 N3 C17 C18 178.8(2) . .
N3 C16 N4 C18 0.9(2) . .
N3 C16 N4 Cu1 -175.29(13) . 4
N3 C17 C18 N4 -0.3(3) . .
C16 N4 C18 C17 -0.3(3) . .
Cu1 N4 C18 C17 175.70(17) 4 .
